data_2015481
loop_
_publ_author_name
'Ersanl\?i, Cem C\"uneyt'
'Albayrak, \,Ci\(gdem'
'Odaba\,so\(glu, Mustafa'
'B\"uy\"ukg\"ung\"or, Orhan'

_publ_section_title
(<i>Z</i>)-6-{[1,3-Dihydroxy-2-(hydroxymethyl)propan-2-ylamino]methylene}-2-methoxy-4-[(<i>E</i>)-<i>o</i>-tolyldiazenyl]cyclohexa-2,4-dienone
_journal_coeditor_code GA3007
_journal_issue 8
_journal_name_full 'Acta Crystallographica Section C'
_journal_page_first o483
_journal_page_last o485
_journal_paper_doi 10.1107/S010827010602052X
_journal_volume 62
_journal_year 2006
_chemical_formula_iupac 'C19 H23 N3 O5'
_chemical_formula_moiety 'C19 H23 N3 O5'
_chemical_formula_sum 'C19 H23 N3 O5'
_chemical_formula_weight 373.40
_chemical_name_systematic
;
(Z)-6-{[1,3-Dihydroxy-2-(hydroxymethyl)propan-2-ylamino]methylene}-2-methoxy-
4-[(E)-o-tolyldiazenyl]cyclohexa-2,4-dienone
;
_space_group_IT_number 14
_symmetry_cell_setting monoclinic
_symmetry_space_group_name_Hall '-P 2ybc'
_symmetry_space_group_name_H-M 'P 1 21/c 1'
_atom_sites_solution_hydrogens geom
_atom_sites_solution_primary direct
_atom_sites_solution_secondary difmap
_audit_creation_method SHELXL97
_cell_angle_alpha 90.00
_cell_angle_beta 98.238(4)
_cell_angle_gamma 90.00
_cell_formula_units_Z 4
_cell_length_a 15.6582(7)
_cell_length_b 10.6380(6)
_cell_length_c 11.1041(5)
_cell_measurement_reflns_used 25953
_cell_measurement_temperature 296(2)
_cell_measurement_theta_max 27.9
_cell_measurement_theta_min 1.9
_cell_volume 1830.55(16)
_computing_cell_refinement X-AREA
_computing_data_collection 'X-AREA (Stoe & Cie, 2002)'
_computing_data_reduction 'X-RED32 (Stoe & Cie, 2002)'
_computing_molecular_graphics 'ORTEP-3 for Windows (Farrugia, 1997)'
_computing_publication_material 'WinGX (Farrugia, 1999)'
_computing_structure_refinement 'SHELXL97 (Sheldrick, 1997)'
_computing_structure_solution 'SHELXS97 (Sheldrick, 1997)'
_diffrn_ambient_temperature 296(2)
_diffrn_detector_area_resol_mean 6.67
_diffrn_measured_fraction_theta_full 0.99
_diffrn_measured_fraction_theta_max 0.99
_diffrn_measurement_device_type 'Stoe IPDS-II'
_diffrn_measurement_method \w
_diffrn_radiation_monochromator graphite
_diffrn_radiation_source 'fine-focus sealed tube'
_diffrn_radiation_type MoK\a
_diffrn_radiation_wavelength 0.71073
_diffrn_reflns_av_R_equivalents 0.074
_diffrn_reflns_av_sigmaI/netI 0.041
_diffrn_reflns_limit_h_max 20
_diffrn_reflns_limit_h_min -20
_diffrn_reflns_limit_k_max 14
_diffrn_reflns_limit_k_min -13
_diffrn_reflns_limit_l_max 14
_diffrn_reflns_limit_l_min -14
_diffrn_reflns_number 30866
_diffrn_reflns_theta_full 28.0
_diffrn_reflns_theta_max 28.0
_diffrn_reflns_theta_min 2.3
_diffrn_standards_number 0
_exptl_absorpt_coefficient_mu 0.099
_exptl_absorpt_correction_T_max 0.994
_exptl_absorpt_correction_T_min 0.964
_exptl_absorpt_correction_type integration
_exptl_absorpt_process_details '(X-RED32; Stoe & Cie, 2002)'
_exptl_crystal_colour orange
_exptl_crystal_density_diffrn 1.355
_exptl_crystal_density_method 'not measured'
_exptl_crystal_description plate
_exptl_crystal_F_000 792
_exptl_crystal_size_max 0.50
_exptl_crystal_size_mid 0.28
_exptl_crystal_size_min 0.06
_refine_diff_density_max 0.13
_refine_diff_density_min -0.16
_refine_ls_extinction_method none
_refine_ls_goodness_of_fit_ref 0.87
_refine_ls_hydrogen_treatment mixed
_refine_ls_matrix_type full
_refine_ls_number_parameters 262
_refine_ls_number_reflns 4371
_refine_ls_number_restraints 0
_refine_ls_restrained_S_all 0.87
_refine_ls_R_factor_all 0.060
_refine_ls_R_factor_gt 0.035
_refine_ls_shift/su_max 0.001
_refine_ls_shift/su_mean 0.000
_refine_ls_structure_factor_coef Fsqd
_refine_ls_weighting_details 'calc w = 1/[\s^2^(Fo^2^)+(0.0535P)^2^] where P=(Fo^2^+2Fc^2^)/3'
_refine_ls_weighting_scheme calc
_refine_ls_wR_factor_gt 0.082
_refine_ls_wR_factor_ref 0.089
_reflns_number_gt 2882
_reflns_number_total 4371
_reflns_threshold_expression I>2\s(I)
_cod_data_source_file ga3007.cif
_cod_data_source_block I
_cod_original_sg_symbol_H-M 'P 21/c'
_cod_database_code 2015481
_cod_database_fobs_code 2015481

loop_
_symmetry_equiv_pos_as_xyz
'x, y, z'
'-x, y+1/2, -z+1/2'
'-x, -y, -z'
'x, -y-1/2, z-1/2'

loop_
_atom_site_type_symbol
_atom_site_label
_atom_site_fract_x
_atom_site_fract_y
_atom_site_fract_z
_atom_site_U_iso_or_equiv
_atom_site_adp_type
_atom_site_calc_flag
_atom_site_refinement_flags
_atom_site_occupancy
C C1 0.57389(8) 0.43789(11) 0.28916(12) 0.0422(3) Uani d . 1
C C2 0.50039(9) 0.37646(14) 0.31564(14) 0.0542(4) Uani d . 1
H H2 0.4867 0.3778 0.3944 0.065 Uiso calc R 1
C C3 0.44793(10) 0.31384(16) 0.22520(16) 0.0676(4) Uani d . 1
H H3 0.3988 0.2726 0.2428 0.081 Uiso calc R 1
C C4 0.46799(11) 0.31221(17) 0.10941(16) 0.0704(5) Uani d . 1
H H4 0.4332 0.2683 0.0486 0.084 Uiso calc R 1
C C5 0.53937(11) 0.37520(17) 0.08277(15) 0.0665(4) Uani d . 1
H H5 0.5519 0.3741 0.0034 0.080 Uiso calc R 1
C C6 0.59357(9) 0.44077(14) 0.17139(12) 0.0510(3) Uani d . 1
C C7 0.67206(11) 0.5080(2) 0.14022(16) 0.0758(5) Uani d . 1
H H7A 0.6814 0.5831 0.1881 0.114 Uiso calc R 1
H H7B 0.6633 0.5295 0.0554 0.114 Uiso calc R 1
H H7C 0.7215 0.4541 0.1573 0.114 Uiso calc R 1
C C8 0.68950(8) 0.50216(12) 0.58083(11) 0.0388(3) Uani d . 1
C C9 0.69767(8) 0.43071(11) 0.68875(11) 0.0413(3) Uani d . 1
H H9 0.6655 0.3575 0.6911 0.050 Uiso calc R 1
C C10 0.75190(8) 0.46721(11) 0.78953(11) 0.0388(3) Uani d . 1
C C11 0.79919(7) 0.58280(10) 0.79157(10) 0.0343(3) Uani d . 1
C C12 0.79172(7) 0.65136(10) 0.68003(10) 0.0342(3) Uani d . 1
C C13 0.73666(8) 0.61009(11) 0.57597(11) 0.0379(3) Uani d . 1
H H13 0.7323 0.6560 0.5041 0.046 Uiso calc R 1
C C14 0.73332(13) 0.28018(14) 0.90043(16) 0.0702(5) Uani d . 1
H H14A 0.6715 0.2851 0.8882 0.105 Uiso calc R 1
H H14B 0.7528 0.2431 0.9784 0.105 Uiso calc R 1
H H14C 0.7520 0.2294 0.8376 0.105 Uiso calc R 1
C C15 0.84358(7) 0.75925(10) 0.67074(11) 0.0354(3) Uani d . 1
H H15 0.8385 0.8023 0.5972 0.042 Uiso calc R 1
C C16 0.95832(7) 0.90525(10) 0.76611(10) 0.0333(3) Uani d . 1
C C17 1.04734(8) 0.85515(11) 0.82079(11) 0.0394(3) Uani d . 1
H H17A 1.0710 0.8054 0.7603 0.047 Uiso calc R 1
H H17B 1.0860 0.9253 0.8429 0.047 Uiso calc R 1
C C18 0.92421(8) 1.00232(11) 0.84861(11) 0.0383(3) Uani d . 1
H H18A 0.8667 1.0288 0.8136 0.046 Uiso calc R 1
H H18B 0.9210 0.9657 0.9279 0.046 Uiso calc R 1
C C19 0.96696(8) 0.95921(11) 0.64179(11) 0.0382(3) Uani d . 1
H H19A 1.0203 1.0067 0.6476 0.046 Uiso calc R 1
H H19B 0.9706 0.8905 0.5853 0.046 Uiso calc R 1
N N1 0.63276(7) 0.49804(10) 0.38150(10) 0.0439(3) Uani d . 1
N N2 0.63182(7) 0.44984(10) 0.48393(10) 0.0427(3) Uani d . 1
N N3 0.89766(6) 0.79952(9) 0.76118(9) 0.0342(2) Uani d . 1
O O1 0.76840(7) 0.40273(9) 0.89619(8) 0.0564(3) Uani d . 1
O O2 0.84738(5) 0.61801(8) 0.88933(7) 0.0407(2) Uani d . 1
O O3 1.04227(6) 0.77999(8) 0.92556(8) 0.0433(2) Uani d . 1
O O4 0.98033(7) 1.10667(8) 0.86088(9) 0.0520(3) Uani d . 1
O O5 0.89716(6) 1.03864(8) 0.59485(8) 0.0445(2) Uani d . 1
H H3N 0.8966(10) 0.7507(15) 0.8313(15) 0.061(4) Uiso d . 1
H H5O 0.8735(12) 1.0063(18) 0.5246(18) 0.082(6) Uiso d . 1
H H4O 0.9698(11) 1.1473(17) 0.9306(17) 0.075(5) Uiso d . 1
H H3O 1.0616(11) 0.7024(16) 0.9191(15) 0.068(5) Uiso d . 1

loop_
_atom_site_aniso_label
_atom_site_aniso_U_11
_atom_site_aniso_U_22
_atom_site_aniso_U_33
_atom_site_aniso_U_12
_atom_site_aniso_U_13
_atom_site_aniso_U_23
C1 0.0395(6) 0.0406(6) 0.0437(7) 0.0022(5) -0.0036(5) -0.0047(5)
C2 0.0452(7) 0.0635(9) 0.0520(8) -0.0059(7) -0.0002(6) -0.0062(7)
C3 0.0504(8) 0.0761(11) 0.0723(11) -0.0171(8) -0.0045(8) -0.0114(9)
C4 0.0594(10) 0.0791(11) 0.0662(11) -0.0073(8) -0.0128(8) -0.0244(9)
C5 0.0656(10) 0.0846(11) 0.0459(8) 0.0018(9) -0.0037(7) -0.0165(8)
C6 0.0484(7) 0.0582(8) 0.0437(8) 0.0016(6) -0.0025(6) -0.0047(6)
C7 0.0678(10) 0.1060(14) 0.0543(9) -0.0170(10) 0.0111(8) -0.0010(9)
C8 0.0378(6) 0.0376(6) 0.0394(7) -0.0023(5) -0.0007(5) -0.0056(5)
C9 0.0423(7) 0.0376(6) 0.0429(7) -0.0086(5) 0.0018(5) -0.0016(5)
C10 0.0433(7) 0.0371(6) 0.0355(6) -0.0056(5) 0.0039(5) 0.0025(5)
C11 0.0347(6) 0.0339(6) 0.0336(6) -0.0010(5) 0.0027(5) -0.0029(5)
C12 0.0355(6) 0.0303(5) 0.0360(6) -0.0014(5) 0.0023(5) -0.0011(5)
C13 0.0410(6) 0.0358(6) 0.0354(6) -0.0005(5) 0.0000(5) 0.0003(5)
C14 0.0916(12) 0.0502(8) 0.0640(10) -0.0286(8) -0.0048(9) 0.0168(7)
C15 0.0408(6) 0.0321(6) 0.0323(6) -0.0019(5) 0.0021(5) 0.0002(5)
C16 0.0386(6) 0.0276(5) 0.0330(6) -0.0046(5) 0.0031(5) -0.0011(4)
C17 0.0418(6) 0.0354(6) 0.0404(7) -0.0017(5) 0.0036(5) -0.0020(5)
C18 0.0480(7) 0.0316(6) 0.0349(6) -0.0014(5) 0.0043(5) -0.0018(5)
C19 0.0444(7) 0.0348(6) 0.0353(6) -0.0054(5) 0.0053(5) 0.0001(5)
N1 0.0428(6) 0.0446(6) 0.0417(6) -0.0026(5) -0.0031(5) -0.0035(5)
N2 0.0437(6) 0.0407(5) 0.0414(6) -0.0030(5) -0.0022(5) -0.0054(5)
N3 0.0409(5) 0.0294(5) 0.0316(5) -0.0039(4) 0.0028(4) 0.0005(4)
O1 0.0734(7) 0.0492(5) 0.0426(5) -0.0256(5) -0.0052(5) 0.0119(4)
O2 0.0463(5) 0.0405(5) 0.0332(4) -0.0096(4) -0.0013(4) 0.0008(4)
O3 0.0563(5) 0.0332(4) 0.0381(5) 0.0067(4) -0.0007(4) -0.0015(4)
O4 0.0760(7) 0.0336(5) 0.0470(5) -0.0129(4) 0.0113(5) -0.0085(4)
O5 0.0583(6) 0.0373(4) 0.0350(5) -0.0022(4) -0.0033(4) 0.0019(4)

loop_
_atom_type_symbol
_atom_type_description
_atom_type_scat_dispersion_real
_atom_type_scat_dispersion_imag
_atom_type_scat_source
C C 0.0033 0.0016 'International Tables Vol C Tables 4.2.6.8 and 6.1.1.4'
H H 0.0000 0.0000 'International Tables Vol C Tables 4.2.6.8 and 6.1.1.4'
N N 0.0061 0.0033 'International Tables Vol C Tables 4.2.6.8 and 6.1.1.4'
O O 0.0106 0.0060 'International Tables Vol C Tables 4.2.6.8 and 6.1.1.4'

loop_
_geom_angle_atom_site_label_1
_geom_angle_atom_site_label_2
_geom_angle_atom_site_label_3
_geom_angle
_geom_angle_publ_flag
C6 C1 C2 120.81(12) ?
C6 C1 N1 117.37(12) ?
C2 C1 N1 121.81(12) ?
C3 C2 C1 119.93(15) ?
C3 C2 H2 120.0 ?
C1 C2 H2 120.0 ?
C4 C3 C2 119.97(16) ?
C4 C3 H3 120.0 ?
C2 C3 H3 120.0 ?
C3 C4 C5 120.07(14) ?
C3 C4 H4 120.0 ?
C5 C4 H4 120.0 ?
C4 C5 C6 121.72(16) ?
C4 C5 H5 119.1 ?
C6 C5 H5 119.1 ?
C1 C6 C5 117.43(14) ?
C1 C6 C7 121.79(12) ?
C5 C6 C7 120.74(14) ?
C6 C7 H7A 109.5 ?
C6 C7 H7B 109.5 ?
H7A C7 H7B 109.5 ?
C6 C7 H7C 109.5 ?
H7A C7 H7C 109.5 ?
H7B C7 H7C 109.5 ?
C13 C8 C9 120.10(11) ?
C13 C8 N2 126.02(12) ?
C9 C8 N2 113.86(11) ?
C10 C9 C8 121.02(11) ?
C10 C9 H9 119.5 ?
C8 C9 H9 119.5 ?
C9 C10 O1 126.10(10) y
C9 C10 C11 121.17(11) ?
O1 C10 C11 112.66(10) ?
O2 C11 C12 123.28(10) y
O2 C11 C10 120.16(10) ?
C12 C11 C10 116.52(10) ?
C13 C12 C15 118.81(11) ?
C13 C12 C11 121.11(10) ?
C15 C12 C11 120.00(10) ?
C8 C13 C12 119.91(11) ?
C8 C13 H13 120.0 ?
C12 C13 H13 120.0 ?
O1 C14 H14A 109.5 ?
O1 C14 H14B 109.5 ?
H14A C14 H14B 109.5 ?
O1 C14 H14C 109.5 ?
H14A C14 H14C 109.5 ?
H14B C14 H14C 109.5 ?
N3 C15 C12 122.06(11) ?
N3 C15 H15 119.0 ?
C12 C15 H15 119.0 ?
N3 C16 C19 113.39(9) ?
N3 C16 C18 105.10(9) ?
C19 C16 C18 111.97(9) ?
N3 C16 C17 107.15(9) ?
C19 C16 C17 107.27(10) ?
C18 C16 C17 111.94(9) ?
O3 C17 C16 111.40(10) ?
O3 C17 H17A 109.3 ?
C16 C17 H17A 109.3 ?
O3 C17 H17B 109.3 ?
C16 C17 H17B 109.3 ?
H17A C17 H17B 108.0 ?
O4 C18 C16 108.88(10) ?
O4 C18 H18A 109.9 ?
C16 C18 H18A 109.9 ?
O4 C18 H18B 109.9 ?
C16 C18 H18B 109.9 ?
H18A C18 H18B 108.3 ?
O5 C19 C16 113.23(10) ?
O5 C19 H19A 108.9 ?
C16 C19 H19A 108.9 ?
O5 C19 H19B 108.9 ?
C16 C19 H19B 108.9 ?
H19A C19 H19B 107.7 ?
N2 N1 C1 112.28(11) y
N1 N2 C8 116.17(11) y
C15 N3 C16 129.22(10) ?
C15 N3 H3N 112.0(9) ?
C16 N3 H3N 118.8(9) ?
C10 O1 C14 117.78(11) ?
C17 O3 H3O 113.4(11) ?
C18 O4 H4O 105.4(11) ?
C19 O5 H5O 107.2(12) ?

loop_
_geom_bond_atom_site_label_1
_geom_bond_atom_site_label_2
_geom_bond_distance
_geom_bond_publ_flag
C1 C6 1.386(2) ?
C1 C2 1.3912(19) ?
C1 N1 1.428(2) y
C2 C3 1.375(2) ?
C2 H2 0.9300 ?
C3 C4 1.367(2) ?
C3 H3 0.9300 ?
C4 C5 1.371(2) ?
C4 H4 0.9300 ?
C5 C6 1.391(2) ?
C5 H5 0.9300 ?
C6 C7 1.504(2) ?
C7 H7A 0.9600 ?
C7 H7B 0.9600 ?
C7 H7C 0.9600 ?
C8 C13 1.3703(17) ?
C8 C9 1.4093(17) ?
C8 N2 1.416(2) y
C9 C10 1.3608(16) ?
C9 H9 0.9300 ?
C10 O1 1.3610(10) y
C10 C11 1.4338(16) ?
C11 O2 1.2860(10) y
C11 C12 1.428(2) y
C12 C13 1.4092(16) ?
C12 C15 1.418(2) y
C13 H13 0.9300 ?
C14 O1 1.4181(16) ?
C14 H14A 0.9600 ?
C14 H14B 0.9600 ?
C14 H14C 0.9600 ?
C15 N3 1.2910(10) y
C15 H15 0.9300 ?
C16 N3 1.4680(10) y
C16 C19 1.5189(16) ?
C16 C18 1.5268(16) ?
C16 C17 1.5339(16) ?
C17 O3 1.4231(15) ?
C17 H17A 0.9700 ?
C17 H17B 0.9700 ?
C18 O4 1.4102(14) ?
C18 H18A 0.9700 ?
C18 H18B 0.9700 ?
C19 O5 1.4202(15) ?
C19 H19A 0.9700 ?
C19 H19B 0.9700 ?
N1 N2 1.250(2) y
N3 H3N 0.939(17) ?
O3 H3O 0.885(17) ?
O4 H4O 0.922(19) ?
O5 H5O 0.88(2) ?

loop_
_geom_hbond_atom_site_label_D
_geom_hbond_atom_site_label_H
_geom_hbond_atom_site_label_A
_geom_hbond_site_symmetry_A
_geom_hbond_distance_DH
_geom_hbond_distance_HA
_geom_hbond_distance_DA
_geom_hbond_angle_DHA
O4 H4O O3 3_777 0.92(2) 1.81(2) 2.7282(13) 174.8(16)
O5 H5O O2 4_575 0.88(2) 2.00(2) 2.8430(12) 159.3(17)
O3 H3O O5 2_746 0.89(2) 1.872(18) 2.7576(13) 179.7(18)
C15 H15 O2 4_575 0.93 2.48 3.3951(14) 167
C17 H17A O4 2_746 0.97 2.57 3.3157(15) 134
C19 H19A O2 2_756 0.97 2.47 3.4223(15) 167
N3 H3N O2 . 0.94(2) 1.772(17) 2.5873(13) 143.4(15)

loop_
_geom_torsion_atom_site_label_1
_geom_torsion_atom_site_label_2
_geom_torsion_atom_site_label_3
_geom_torsion_atom_site_label_4
_geom_torsion
_geom_torsion_publ_flag
C6 C1 C2 C3 2.3(2) ?
N1 C1 C2 C3 -176.41(13) ?
C1 C2 C3 C4 -0.1(2) ?
C2 C3 C4 C5 -1.4(3) ?
C3 C4 C5 C6 0.7(3) ?
C2 C1 C6 C5 -2.9(2) ?
N1 C1 C6 C5 175.87(13) ?
C2 C1 C6 C7 179.21(15) ?
N1 C1 C6 C7 -2.0(2) ?
C4 C5 C6 C1 1.4(2) ?
C4 C5 C6 C7 179.31(16) ?
C13 C8 C9 C10 0.2(2) ?
N2 C8 C9 C10 178.78(12) ?
C8 C9 C10 O1 -176.33(12) ?
C8 C9 C10 C11 3.3(2) ?
C9 C10 C11 O2 177.17(12) ?
O1 C10 C11 O2 -3.17(17) ?
C9 C10 C11 C12 -4.97(18) ?
O1 C10 C11 C12 174.68(11) ?
O2 C11 C12 C13 -178.74(11) ?
C10 C11 C12 C13 3.48(17) ?
O2 C11 C12 C15 4.63(18) ?
C10 C11 C12 C15 -173.15(11) ?
C9 C8 C13 C12 -1.64(19) ?
N2 C8 C13 C12 179.92(11) ?
C15 C12 C13 C8 176.39(11) ?
C11 C12 C13 C8 -0.29(18) ?
C13 C12 C15 N3 -177.46(11) ?
C11 C12 C15 N3 -0.75(18) y
N3 C16 C17 O3 -45.91(12) ?
C19 C16 C17 O3 -167.99(9) ?
C18 C16 C17 O3 68.82(12) ?
N3 C16 C18 O4 178.57(9) ?
C19 C16 C18 O4 -57.91(12) ?
C17 C16 C18 O4 62.59(12) ?
N3 C16 C19 O5 78.08(12) ?
C18 C16 C19 O5 -40.63(13) ?
C17 C16 C19 O5 -163.82(9) ?
C6 C1 N1 N2 -152.16(12) ?
C2 C1 N1 N2 26.63(17) ?
C1 N1 N2 C8 178.87(10) y
C13 C8 N2 N1 9.66(19) ?
C9 C8 N2 N1 -168.87(11) ?
C12 C15 N3 C16 177.20(11) ?
C19 C16 N3 C15 -10.64(17) ?
C18 C16 N3 C15 111.96(13) ?
C17 C16 N3 C15 -128.81(12) ?
C9 C10 O1 C14 6.9(2) ?
C11 C10 O1 C14 -172.75(13) ?

loop_
_cod_related_entry_id
_cod_related_entry_database
_cod_related_entry_code
1 ChemSpider 30654044
